data_7000584
loop_
_publ_author_name
'Martin, Eddy'
'Hughes, David L.'
'Hursthouse, Michael B.'
'Male, Louise'
'Lancaster, Simon J.'

_publ_section_title
;
 The synthesis, structure and reactivity of 4-nonafluorobiphenyl
 complexes
;
_journal_issue 9
_journal_name_full 'Dalton Transactions'
_journal_page_first 1593
_journal_page_last 1601
_journal_paper_doi 10.1039/b817252h
_journal_year 2009
_chemical_formula_moiety 'C26 H3 B F19 N, C2 H3 N'
_chemical_formula_structural '[(C6F5)2(p-C6F5-C6F4)B.CH3CN].MeCN'
_chemical_formula_sum 'C28 H6 B F19 N2'
_chemical_formula_weight 742.16
_chemical_name_common
;
Bis(pentafluorophenyl)(nonfluorobiphenyl)boron acetonitrile,
acetonitrile solvate
;
_chemical_name_systematic
;
Bis(pentafluorophenyl)(nonfluorobiphenyl)boron acetonitrile,
acetonitrile solvate
;
_space_group_IT_number 14
_symmetry_cell_setting monoclinic
_symmetry_space_group_name_Hall '-P 2ybc'
_symmetry_space_group_name_H-M 'P 1 21/c 1'
_atom_sites_solution_hydrogens geom
_atom_sites_solution_primary direct
_atom_sites_solution_secondary difmap
_audit_creation_method 'SHELXL-97 and CrysAlis RED'
_cell_angle_alpha 90.00
_cell_angle_beta 99.069(4)
_cell_angle_gamma 90.00
_cell_formula_units_Z 4
_cell_length_a 10.1502(4)
_cell_length_b 9.9420(3)
_cell_length_c 27.4704(11)
_cell_measurement_temperature 140(1)
_cell_volume 2737.47(18)
_computing_cell_refinement
;
CrysAlis RED, Oxford Diffraction Ltd., Version 1.171.27p20 beta
;
_computing_data_collection
;
CrysAlis CCD, Oxford Diffraction Ltd., Version 1.171.27p20 beta
;
_computing_data_reduction
;
CrysAlis RED, Oxford Diffraction Ltd., Version 1.171.27p20 beta
;
_computing_molecular_graphics 'ORTEP (Johnson, 1971)'
_computing_publication_material 'SHELXL-97 (Sheldrick, 1997b)'
_computing_structure_refinement 'SHELXL-97 (Sheldrick, 1997b)'
_computing_structure_solution 'SHELXS-97 (Sheldrick, 1997a)'
_diffrn_ambient_temperature 140(1)
_diffrn_detector_area_resol_mean 16.0050
_diffrn_measured_fraction_theta_full 0.997
_diffrn_measured_fraction_theta_max 0.997
_diffrn_measurement_device_type 'Oxford Diffraction Xcalibur 3/CCD'
_diffrn_measurement_method 'Thin slice \f and \w scans'
_diffrn_radiation_monochromator graphite
_diffrn_radiation_source 'Enhance (Mo) X-ray Source'
_diffrn_radiation_type Mo-K\a
_diffrn_radiation_wavelength 0.71073
_diffrn_reflns_av_R_equivalents 0.0867
_diffrn_reflns_av_sigmaI/netI 0.0709
_diffrn_reflns_limit_h_max 12
_diffrn_reflns_limit_h_min -12
_diffrn_reflns_limit_k_max 11
_diffrn_reflns_limit_k_min -11
_diffrn_reflns_limit_l_max 32
_diffrn_reflns_limit_l_min -32
_diffrn_reflns_number 28704
_diffrn_reflns_theta_full 25.00
_diffrn_reflns_theta_max 25.00
_diffrn_reflns_theta_min 3.46
_exptl_absorpt_coefficient_mu 0.197
_exptl_absorpt_correction_T_max 1.16
_exptl_absorpt_correction_T_min 0.84
_exptl_absorpt_correction_type multi-scan
_exptl_absorpt_process_details 'SADABS V2.10 (Sheldrick, G.M., 2003)'
_exptl_crystal_colour colourless
_exptl_crystal_density_diffrn 1.801
_exptl_crystal_density_method 'not measured'
_exptl_crystal_description plates
_exptl_crystal_F_000 1456
_exptl_crystal_size_max 0.29
_exptl_crystal_size_mid 0.19
_exptl_crystal_size_min 0.11
_refine_diff_density_max 0.225
_refine_diff_density_min -0.200
_refine_diff_density_rms 0.043
_refine_ls_extinction_method none
_refine_ls_goodness_of_fit_ref 0.908
_refine_ls_hydrogen_treatment mixed
_refine_ls_matrix_type full
_refine_ls_number_parameters 476
_refine_ls_number_reflns 4798
_refine_ls_number_restraints 0
_refine_ls_restrained_S_all 0.908
_refine_ls_R_factor_all 0.0878
_refine_ls_R_factor_gt 0.0384
_refine_ls_shift/su_max 0.001
_refine_ls_shift/su_mean 0.000
_refine_ls_structure_factor_coef Fsqd
_refine_ls_weighting_details 'calc w=1/[\s^2^(Fo^2^)+(0.0255P)^2^+0.0000P] where P=(Fo^2^+2Fc^2^)/3'
_refine_ls_weighting_scheme calc
_refine_ls_wR_factor_gt 0.0575
_refine_ls_wR_factor_ref 0.0661
_reflns_number_gt 3031
_reflns_number_total 4798
_reflns_threshold_expression I>2sigma(I)
_cod_data_source_file b817252h.txt
_cod_data_source_block em37
_cod_depositor_comments
;
The following automatic conversions were performed:
'_symmetry_cell_setting' value 'Monoclinic' changed to 'monoclinic'
according to '/home/saulius/struct/CIF-dictionaries/cif_core.dic'
dictionary named 'cif_core.dic' version 2.4.1 from 2010-06-29.

Automatic conversion script
Id: cif_fix_enum 1527 2010-12-29 10:47:43Z saulius 
;
_cod_original_cell_volume 2737.47(17)
_cod_original_sg_symbol_H-M P21/c
_cod_database_code 7000584

loop_
_symmetry_equiv_pos_as_xyz
'x, y, z'
'-x, y+1/2, -z+1/2'
'-x, -y, -z'
'x, -y-1/2, z-1/2'

loop_
_atom_site_label
_atom_site_type_symbol
_atom_site_fract_x
_atom_site_fract_y
_atom_site_fract_z
_atom_site_U_iso_or_equiv
_atom_site_adp_type
_atom_site_occupancy
_atom_site_symmetry_multiplicity
_atom_site_calc_flag
_atom_site_refinement_flags
_atom_site_disorder_assembly
_atom_site_disorder_group
B1 B 0.2166(3) 0.9030(3) 0.37082(9) 0.0196(6) Uani 1 1 d . . .
C11 C 0.1742(2) 0.7990(2) 0.32548(8) 0.0184(5) Uani 1 1 d . . .
C12 C 0.1913(2) 0.8177(2) 0.27660(8) 0.0194(5) Uani 1 1 d . . .
C13 C 0.1475(2) 0.7274(2) 0.23989(8) 0.0216(6) Uani 1 1 d . . .
C14 C 0.0833(2) 0.6131(2) 0.25022(9) 0.0253(6) Uani 1 1 d . . .
C15 C 0.0610(2) 0.5898(2) 0.29768(9) 0.0264(6) Uani 1 1 d . . .
C16 C 0.1076(2) 0.6822(2) 0.33363(8) 0.0220(6) Uani 1 1 d . . .
F12 F 0.25212(13) 0.92872(13) 0.26290(4) 0.0278(3) Uani 1 1 d . . .
F13 F 0.16614(13) 0.75144(13) 0.19316(5) 0.0308(3) Uani 1 1 d . . .
F14 F 0.04194(14) 0.52293(13) 0.21475(5) 0.0404(4) Uani 1 1 d . . .
F15 F -0.00242(15) 0.47853(13) 0.30874(5) 0.0413(4) Uani 1 1 d . . .
F16 F 0.08566(13) 0.65406(13) 0.37982(4) 0.0321(3) Uani 1 1 d . . .
C21 C 0.3082(2) 0.8395(2) 0.41995(8) 0.0180(5) Uani 1 1 d . . .
C22 C 0.3887(2) 0.7276(2) 0.42056(8) 0.0195(5) Uani 1 1 d . . .
C23 C 0.4737(2) 0.6840(2) 0.46191(8) 0.0246(6) Uani 1 1 d . . .
C24 C 0.4798(2) 0.7528(2) 0.50529(8) 0.0261(6) Uani 1 1 d . . .
C25 C 0.4021(2) 0.8643(2) 0.50708(8) 0.0235(6) Uani 1 1 d . . .
C26 C 0.3204(2) 0.9059(2) 0.46498(8) 0.0204(5) Uani 1 1 d . . .
F22 F 0.38987(13) 0.65468(12) 0.37938(4) 0.0277(3) Uani 1 1 d . . .
F23 F 0.55143(14) 0.57547(14) 0.45926(5) 0.0395(4) Uani 1 1 d . . .
F24 F 0.56266(14) 0.71188(14) 0.54542(5) 0.0408(4) Uani 1 1 d . . .
F25 F 0.40828(13) 0.93474(13) 0.54920(4) 0.0335(4) Uani 1 1 d . . .
F26 F 0.25150(13) 1.02122(13) 0.46879(4) 0.0292(3) Uani 1 1 d . . .
C31 C 0.2893(2) 1.0406(2) 0.35738(7) 0.0173(5) Uani 1 1 d . . .
C32 C 0.2412(2) 1.1709(2) 0.35673(8) 0.0208(5) Uani 1 1 d . . .
C33 C 0.3159(2) 1.2823(2) 0.34911(8) 0.0205(5) Uani 1 1 d . . .
C34 C 0.4472(2) 1.2716(2) 0.34151(8) 0.0198(5) Uani 1 1 d . . .
C35 C 0.4957(2) 1.1420(2) 0.34084(8) 0.0198(5) Uani 1 1 d . . .
C36 C 0.4198(2) 1.0324(2) 0.34850(8) 0.0185(5) Uani 1 1 d . . .
F32 F 0.11527(13) 1.19565(12) 0.36496(5) 0.0315(3) Uani 1 1 d . . .
F33 F 0.26243(13) 1.40463(12) 0.35212(5) 0.0321(4) Uani 1 1 d . . .
F35 F 0.62187(12) 1.12156(12) 0.33288(5) 0.0298(3) Uani 1 1 d . . .
F36 F 0.47713(12) 0.90994(12) 0.34711(5) 0.0275(3) Uani 1 1 d . . .
C341 C 0.5298(2) 1.3915(2) 0.33665(8) 0.0223(6) Uani 1 1 d . . .
C342 C 0.4926(2) 1.4903(2) 0.30172(8) 0.0267(6) Uani 1 1 d . . .
C343 C 0.5655(3) 1.6059(2) 0.29939(9) 0.0337(7) Uani 1 1 d . . .
C344 C 0.6803(3) 1.6251(3) 0.33218(10) 0.0393(7) Uani 1 1 d . . .
C345 C 0.7205(3) 1.5297(3) 0.36737(10) 0.0367(7) Uani 1 1 d . . .
C346 C 0.6464(2) 1.4156(2) 0.36926(9) 0.0287(6) Uani 1 1 d . . .
F342 F 0.38050(14) 1.47464(13) 0.26911(5) 0.0367(4) Uani 1 1 d . . .
F343 F 0.52372(17) 1.70054(14) 0.26596(5) 0.0529(5) Uani 1 1 d . . .
F344 F 0.75244(17) 1.73730(15) 0.33029(6) 0.0619(5) Uani 1 1 d . . .
F345 F 0.83103(16) 1.54911(17) 0.40063(6) 0.0601(5) Uani 1 1 d . . .
F346 F 0.68743(14) 1.32551(14) 0.40515(5) 0.0390(4) Uani 1 1 d . . .
N4 N 0.07904(19) 0.93854(18) 0.38803(6) 0.0202(5) Uani 1 1 d . . .
C41 C -0.0202(3) 0.9583(2) 0.40026(8) 0.0241(6) Uani 1 1 d . . .
C42 C -0.1479(3) 0.9876(4) 0.41535(14) 0.0397(8) Uani 1 1 d . . .
N5 N 1.0065(3) 0.7761(3) 0.50202(11) 0.0775(10) Uani 1 1 d . . .
C51 C 0.9498(3) 0.6937(3) 0.51848(11) 0.0533(9) Uani 1 1 d . . .
C52 C 0.8776(3) 0.5869(3) 0.53952(12) 0.0678(10) Uani 1 1 d . . .
H52A H 0.8809 0.5060 0.5207 0.102 Uiso 1 1 calc R . .
H52B H 0.7864 0.6134 0.5387 0.102 Uiso 1 1 calc R . .
H52C H 0.9181 0.5710 0.5730 0.102 Uiso 1 1 calc R . .
H42A H -0.137(4) 0.992(6) 0.4515(16) 0.012(12) Uiso 0.50 1 d P . .
H42C H -0.181(5) 1.088(6) 0.400(2) 0.041(16) Uiso 0.50 1 d P . .
H42B H -0.203(6) 0.907(7) 0.400(3) 0.06(2) Uiso 0.50 1 d P . .
H42E H -0.219(5) 0.986(6) 0.3879(17) 0.020(13) Uiso 0.50 1 d P . .
H42F H -0.180(6) 0.912(7) 0.434(3) 0.06(2) Uiso 0.50 1 d P . .
H42D H -0.143(6) 1.072(7) 0.433(3) 0.06(2) Uiso 0.50 1 d P . .

loop_
_atom_site_aniso_label
_atom_site_aniso_U_11
_atom_site_aniso_U_22
_atom_site_aniso_U_33
_atom_site_aniso_U_23
_atom_site_aniso_U_13
_atom_site_aniso_U_12
B1 0.0169(15) 0.0207(15) 0.0223(15) -0.0006(12) 0.0060(12) -0.0015(12)
C11 0.0137(12) 0.0210(14) 0.0200(13) 0.0023(11) 0.0008(10) 0.0012(10)
C12 0.0163(13) 0.0176(13) 0.0245(14) 0.0030(11) 0.0042(10) -0.0019(11)
C13 0.0214(13) 0.0267(14) 0.0168(14) -0.0013(11) 0.0036(10) 0.0066(12)
C14 0.0269(14) 0.0222(14) 0.0240(14) -0.0093(12) -0.0046(11) -0.0014(12)
C15 0.0265(14) 0.0205(14) 0.0296(15) 0.0041(12) -0.0036(11) -0.0072(12)
C16 0.0223(14) 0.0263(15) 0.0164(13) 0.0044(11) 0.0004(10) -0.0031(11)
F12 0.0348(8) 0.0280(8) 0.0221(7) 0.0013(6) 0.0088(6) -0.0083(7)
F13 0.0329(8) 0.0405(8) 0.0199(7) -0.0057(6) 0.0069(6) 0.0027(7)
F14 0.0508(10) 0.0331(8) 0.0333(8) -0.0105(7) -0.0052(7) -0.0087(8)
F15 0.0505(10) 0.0293(8) 0.0399(9) 0.0045(7) -0.0059(7) -0.0216(8)
F16 0.0392(9) 0.0346(8) 0.0224(8) 0.0058(6) 0.0040(6) -0.0150(7)
C21 0.0178(12) 0.0191(13) 0.0179(13) 0.0001(10) 0.0057(10) -0.0042(11)
C22 0.0229(14) 0.0211(13) 0.0160(13) -0.0041(11) 0.0078(11) -0.0014(11)
C23 0.0237(14) 0.0234(14) 0.0267(14) 0.0027(12) 0.0040(11) 0.0080(11)
C24 0.0221(14) 0.0377(16) 0.0172(14) 0.0063(12) -0.0004(11) -0.0003(12)
C25 0.0240(14) 0.0320(15) 0.0152(13) -0.0047(11) 0.0055(11) -0.0017(12)
C26 0.0176(13) 0.0203(14) 0.0246(14) -0.0017(11) 0.0076(11) -0.0004(11)
F22 0.0353(8) 0.0258(7) 0.0216(7) -0.0045(6) 0.0030(6) 0.0059(7)
F23 0.0454(10) 0.0408(9) 0.0314(8) 0.0028(7) 0.0037(7) 0.0215(8)
F24 0.0386(9) 0.0603(10) 0.0208(8) 0.0038(7) -0.0043(7) 0.0146(8)
F25 0.0355(9) 0.0459(9) 0.0187(7) -0.0092(7) 0.0032(6) 0.0007(7)
F26 0.0329(8) 0.0286(8) 0.0259(7) -0.0060(6) 0.0037(6) 0.0060(7)
C31 0.0193(13) 0.0209(13) 0.0114(12) -0.0005(10) 0.0010(10) 0.0002(11)
C32 0.0152(13) 0.0246(14) 0.0228(13) -0.0007(11) 0.0037(10) 0.0020(11)
C33 0.0228(14) 0.0159(13) 0.0222(13) -0.0020(11) 0.0016(10) 0.0023(11)
C34 0.0256(14) 0.0196(13) 0.0142(12) -0.0018(10) 0.0027(10) -0.0022(11)
C35 0.0145(13) 0.0271(14) 0.0187(13) 0.0011(11) 0.0048(10) -0.0001(12)
C36 0.0217(13) 0.0157(13) 0.0177(12) 0.0006(10) 0.0019(10) 0.0046(11)
F32 0.0209(8) 0.0243(8) 0.0507(9) 0.0007(7) 0.0104(7) 0.0019(6)
F33 0.0322(8) 0.0180(8) 0.0479(9) -0.0018(7) 0.0123(7) 0.0017(7)
F35 0.0222(8) 0.0289(8) 0.0407(9) 0.0025(7) 0.0124(6) 0.0003(6)
F36 0.0267(8) 0.0201(7) 0.0382(8) 0.0018(6) 0.0130(6) 0.0032(6)
C341 0.0257(14) 0.0220(14) 0.0216(13) -0.0037(11) 0.0110(11) -0.0033(11)
C342 0.0354(16) 0.0252(15) 0.0210(14) -0.0058(12) 0.0095(12) -0.0023(13)
C343 0.060(2) 0.0188(15) 0.0281(15) 0.0015(12) 0.0238(14) -0.0074(14)
C344 0.0515(19) 0.0290(16) 0.0442(18) -0.0095(14) 0.0287(15) -0.0231(15)
C345 0.0294(16) 0.0435(18) 0.0390(17) -0.0132(14) 0.0112(13) -0.0167(14)
C346 0.0286(15) 0.0302(15) 0.0292(15) 0.0004(12) 0.0103(12) 0.0003(13)
F342 0.0493(10) 0.0318(8) 0.0273(8) 0.0025(7) 0.0005(7) -0.0019(7)
F343 0.0977(14) 0.0286(9) 0.0366(9) 0.0059(8) 0.0237(9) -0.0131(9)
F344 0.0759(13) 0.0431(10) 0.0733(12) -0.0126(9) 0.0319(10) -0.0363(10)
F345 0.0383(10) 0.0721(12) 0.0680(11) -0.0137(9) 0.0028(9) -0.0295(9)
F346 0.0304(9) 0.0435(9) 0.0404(9) 0.0037(8) -0.0032(7) -0.0051(7)
N4 0.0204(12) 0.0202(11) 0.0200(11) 0.0022(9) 0.0030(9) 0.0005(9)
C41 0.0256(15) 0.0245(15) 0.0212(13) 0.0037(11) 0.0012(12) -0.0005(12)
C42 0.0237(17) 0.058(3) 0.040(2) -0.003(2) 0.0115(16) 0.0059(17)
N5 0.110(3) 0.061(2) 0.064(2) 0.0077(17) 0.0211(18) 0.0046(19)
C51 0.068(2) 0.054(2) 0.040(2) 0.0012(17) 0.0136(17) 0.0224(19)
C52 0.069(2) 0.071(2) 0.069(2) 0.012(2) 0.0281(19) 0.022(2)

loop_
_atom_type_symbol
_atom_type_description
_atom_type_scat_dispersion_real
_atom_type_scat_dispersion_imag
_atom_type_scat_source
C C 0.0033 0.0016 'International Tables Vol C Tables 4.2.6.8 and 6.1.1.4'
H H 0.0000 0.0000 'International Tables Vol C Tables 4.2.6.8 and 6.1.1.4'
B B 0.0013 0.0007 'International Tables Vol C Tables 4.2.6.8 and 6.1.1.4'
N N 0.0061 0.0033 'International Tables Vol C Tables 4.2.6.8 and 6.1.1.4'
F F 0.0171 0.0103 'International Tables Vol C Tables 4.2.6.8 and 6.1.1.4'

loop_
_geom_angle_atom_site_label_1
_geom_angle_atom_site_label_2
_geom_angle_atom_site_label_3
_geom_angle
_geom_angle_site_symmetry_1
_geom_angle_site_symmetry_3
_geom_angle_publ_flag
N4 B1 C11 103.38(18) . . ?
N4 B1 C31 109.50(19) . . ?
C11 B1 C31 115.91(18) . . ?
N4 B1 C21 104.63(17) . . ?
C11 B1 C21 115.70(19) . . ?
C31 B1 C21 106.99(18) . . ?
C16 C11 C12 114.0(2) . . ?
C16 C11 B1 119.29(19) . . ?
C12 C11 B1 126.6(2) . . ?
F12 C12 C13 116.17(19) . . ?
F12 C12 C11 120.71(19) . . ?
C13 C12 C11 123.1(2) . . ?
F13 C13 C14 119.3(2) . . ?
F13 C13 C12 120.4(2) . . ?
C14 C13 C12 120.2(2) . . ?
F14 C14 C13 120.8(2) . . ?
F14 C14 C15 119.7(2) . . ?
C13 C14 C15 119.5(2) . . ?
F15 C15 C16 120.8(2) . . ?
F15 C15 C14 120.7(2) . . ?
C16 C15 C14 118.5(2) . . ?
F16 C16 C15 116.5(2) . . ?
F16 C16 C11 118.92(19) . . ?
C15 C16 C11 124.5(2) . . ?
C22 C21 C26 113.7(2) . . ?
C22 C21 B1 125.4(2) . . ?
C26 C21 B1 120.6(2) . . ?
F22 C22 C21 120.5(2) . . ?
F22 C22 C23 115.8(2) . . ?
C21 C22 C23 123.7(2) . . ?
F23 C23 C24 120.2(2) . . ?
F23 C23 C22 120.1(2) . . ?
C24 C23 C22 119.7(2) . . ?
F24 C24 C25 120.5(2) . . ?
F24 C24 C23 120.1(2) . . ?
C25 C24 C23 119.4(2) . . ?
F25 C25 C24 120.3(2) . . ?
F25 C25 C26 120.5(2) . . ?
C24 C25 C26 119.2(2) . . ?
F26 C26 C25 116.0(2) . . ?
F26 C26 C21 119.7(2) . . ?
C25 C26 C21 124.3(2) . . ?
C32 C31 C36 113.4(2) . . ?
C32 C31 B1 128.3(2) . . ?
C36 C31 B1 118.12(19) . . ?
F32 C32 C33 115.87(19) . . ?
F32 C32 C31 120.5(2) . . ?
C33 C32 C31 123.6(2) . . ?
F33 C33 C32 118.8(2) . . ?
F33 C33 C34 119.2(2) . . ?
C32 C33 C34 121.9(2) . . ?
C35 C34 C33 115.2(2) . . ?
C35 C34 C341 123.0(2) . . ?
C33 C34 C341 121.7(2) . . ?
F35 C35 C36 118.5(2) . . ?
F35 C35 C34 119.5(2) . . ?
C36 C35 C34 122.0(2) . . ?
F36 C36 C35 117.2(2) . . ?
F36 C36 C31 119.0(2) . . ?
C35 C36 C31 123.8(2) . . ?
C342 C341 C346 115.9(2) . . ?
C342 C341 C34 122.7(2) . . ?
C346 C341 C34 121.3(2) . . ?
F342 C342 C343 118.2(2) . . ?
F342 C342 C341 119.4(2) . . ?
C343 C342 C341 122.4(2) . . ?
F343 C343 C344 119.9(2) . . ?
F343 C343 C342 120.4(3) . . ?
C344 C343 C342 119.7(2) . . ?
F344 C344 C343 120.3(3) . . ?
F344 C344 C345 120.0(3) . . ?
C343 C344 C345 119.7(2) . . ?
F345 C345 C346 119.9(3) . . ?
F345 C345 C344 120.3(2) . . ?
C346 C345 C344 119.8(3) . . ?
F346 C346 C345 118.1(2) . . ?
F346 C346 C341 119.4(2) . . ?
C345 C346 C341 122.5(2) . . ?
C41 N4 B1 177.1(2) . . ?
N4 C41 C42 178.3(3) . . ?
C41 C42 H42A 110(2) . . ?
C41 C42 H42C 108(3) . . ?
H42A C42 H42C 109(4) . . ?
C41 C42 H42B 100(3) . . ?
H42A C42 H42B 115(4) . . ?
H42C C42 H42B 116(5) . . ?
C41 C42 H42E 111(3) . . ?
H42A C42 H42E 138(4) . . ?
H42C C42 H42E 65(3) . . ?
H42B C42 H42E 51(4) . . ?
C41 C42 H42F 112(3) . . ?
H42A C42 H42F 60(4) . . ?
H42C C42 H42F 140(4) . . ?
H42B C42 H42F 55(4) . . ?
H42E C42 H42F 98(5) . . ?
C41 C42 H42D 110(4) . . ?
H42A C42 H42D 58(4) . . ?
H42C C42 H42D 53(4) . . ?
H42B C42 H42D 150(5) . . ?
H42E C42 H42D 113(5) . . ?
H42F C42 H42D 113(5) . . ?
N5 C51 C52 179.6(4) . . ?
C51 C52 H52A 109.5 . . ?
C51 C52 H52B 109.5 . . ?
H52A C52 H52B 109.5 . . ?
C51 C52 H52C 109.5 . . ?
H52A C52 H52C 109.5 . . ?
H52B C52 H52C 109.5 . . ?

loop_
_geom_bond_atom_site_label_1
_geom_bond_atom_site_label_2
_geom_bond_distance
_geom_bond_site_symmetry_2
_geom_bond_publ_flag
B1 N4 1.583(3) . ?
B1 C11 1.624(3) . ?
B1 C31 1.624(3) . ?
B1 C21 1.640(3) . ?
C11 C16 1.380(3) . ?
C11 C12 1.393(3) . ?
C12 F12 1.347(2) . ?
C12 C13 1.371(3) . ?
C13 F13 1.348(2) . ?
C13 C14 1.362(3) . ?
C14 F14 1.342(2) . ?
C14 C15 1.378(3) . ?
C15 F15 1.339(2) . ?
C15 C16 1.376(3) . ?
C16 F16 1.352(2) . ?
C21 C22 1.380(3) . ?
C21 C26 1.390(3) . ?
C22 F22 1.345(2) . ?
C22 C23 1.383(3) . ?
C23 F23 1.345(2) . ?
C23 C24 1.367(3) . ?
C24 F24 1.340(3) . ?
C24 C25 1.366(3) . ?
C25 F25 1.345(2) . ?
C25 C26 1.376(3) . ?
C26 F26 1.356(2) . ?
C31 C32 1.384(3) . ?
C31 C36 1.386(3) . ?
C32 F32 1.355(2) . ?
C32 C33 1.376(3) . ?
C33 F33 1.340(2) . ?
C33 C34 1.385(3) . ?
C34 C35 1.381(3) . ?
C34 C341 1.475(3) . ?
C35 F35 1.348(2) . ?
C35 C36 1.370(3) . ?
C36 F36 1.352(2) . ?
C341 C342 1.383(3) . ?
C341 C346 1.389(3) . ?
C342 F342 1.341(3) . ?
C342 C343 1.374(3) . ?
C343 F343 1.337(3) . ?
C343 C344 1.369(4) . ?
C344 F344 1.340(3) . ?
C344 C345 1.369(4) . ?
C345 F345 1.345(3) . ?
C345 C346 1.366(3) . ?
C346 F346 1.349(3) . ?
N4 C41 1.129(3) . ?
C41 C42 1.451(4) . ?
C42 H42A 0.98(4) . ?
C42 H42C 1.11(5) . ?
C42 H42B 1.03(6) . ?
C42 H42E 0.96(5) . ?
C42 H42F 0.99(6) . ?
C42 H42D 0.97(6) . ?
N5 C51 1.136(4) . ?
C51 C52 1.460(4) . ?
C52 H52A 0.9600 . ?
C52 H52B 0.9600 . ?
C52 H52C 0.9600 . ?

loop_
_geom_torsion_atom_site_label_1
_geom_torsion_atom_site_label_2
_geom_torsion_atom_site_label_3
_geom_torsion_atom_site_label_4
_geom_torsion
_geom_torsion_site_symmetry_1
_geom_torsion_site_symmetry_2
_geom_torsion_site_symmetry_3
_geom_torsion_site_symmetry_4
_geom_torsion_publ_flag
N4 B1 C11 C16 -57.9(3) . . . . ?
C31 B1 C11 C16 -177.7(2) . . . . ?
C21 B1 C11 C16 55.9(3) . . . . ?
N4 B1 C11 C12 118.3(2) . . . . ?
C31 B1 C11 C12 -1.6(3) . . . . ?
C21 B1 C11 C12 -128.0(2) . . . . ?
C16 C11 C12 F12 178.65(19) . . . . ?
B1 C11 C12 F12 2.4(3) . . . . ?
C16 C11 C12 C13 -0.8(3) . . . . ?
B1 C11 C12 C13 -177.1(2) . . . . ?
F12 C12 C13 F13 0.1(3) . . . . ?
C11 C12 C13 F13 179.57(19) . . . . ?
F12 C12 C13 C14 -179.17(19) . . . . ?
C11 C12 C13 C14 0.3(3) . . . . ?
F13 C13 C14 F14 1.8(3) . . . . ?
C12 C13 C14 F14 -178.9(2) . . . . ?
F13 C13 C14 C15 -178.4(2) . . . . ?
C12 C13 C14 C15 0.9(3) . . . . ?
F14 C14 C15 F15 -0.5(3) . . . . ?
C13 C14 C15 F15 179.7(2) . . . . ?
F14 C14 C15 C16 178.3(2) . . . . ?
C13 C14 C15 C16 -1.5(3) . . . . ?
F15 C15 C16 F16 0.0(3) . . . . ?
C14 C15 C16 F16 -178.8(2) . . . . ?
F15 C15 C16 C11 179.8(2) . . . . ?
C14 C15 C16 C11 1.0(4) . . . . ?
C12 C11 C16 F16 179.99(19) . . . . ?
B1 C11 C16 F16 -3.4(3) . . . . ?
C12 C11 C16 C15 0.1(3) . . . . ?
B1 C11 C16 C15 176.7(2) . . . . ?
N4 B1 C21 C22 137.2(2) . . . . ?
C11 B1 C21 C22 24.2(3) . . . . ?
C31 B1 C21 C22 -106.7(2) . . . . ?
N4 B1 C21 C26 -49.5(3) . . . . ?
C11 B1 C21 C26 -162.5(2) . . . . ?
C31 B1 C21 C26 66.7(2) . . . . ?
C26 C21 C22 F22 -178.57(18) . . . . ?
B1 C21 C22 F22 -4.8(3) . . . . ?
C26 C21 C22 C23 0.2(3) . . . . ?
B1 C21 C22 C23 173.9(2) . . . . ?
F22 C22 C23 F23 0.3(3) . . . . ?
C21 C22 C23 F23 -178.5(2) . . . . ?
F22 C22 C23 C24 179.47(19) . . . . ?
C21 C22 C23 C24 0.6(4) . . . . ?
F23 C23 C24 F24 -0.4(3) . . . . ?
C22 C23 C24 F24 -179.5(2) . . . . ?
F23 C23 C24 C25 178.8(2) . . . . ?
C22 C23 C24 C25 -0.4(4) . . . . ?
F24 C24 C25 F25 0.3(3) . . . . ?
C23 C24 C25 F25 -178.9(2) . . . . ?
F24 C24 C25 C26 178.4(2) . . . . ?
C23 C24 C25 C26 -0.8(3) . . . . ?
F25 C25 C26 F26 1.5(3) . . . . ?
C24 C25 C26 F26 -176.6(2) . . . . ?
F25 C25 C26 C21 179.8(2) . . . . ?
C24 C25 C26 C21 1.7(4) . . . . ?
C22 C21 C26 F26 176.86(18) . . . . ?
B1 C21 C26 F26 2.8(3) . . . . ?
C22 C21 C26 C25 -1.4(3) . . . . ?
B1 C21 C26 C25 -175.5(2) . . . . ?
N4 B1 C31 C32 -4.3(3) . . . . ?
C11 B1 C31 C32 112.1(3) . . . . ?
C21 B1 C31 C32 -117.2(2) . . . . ?
N4 B1 C31 C36 170.67(18) . . . . ?
C11 B1 C31 C36 -72.9(3) . . . . ?
C21 B1 C31 C36 57.8(2) . . . . ?
C36 C31 C32 F32 -179.77(19) . . . . ?
B1 C31 C32 F32 -4.6(3) . . . . ?
C36 C31 C32 C33 -1.3(3) . . . . ?
B1 C31 C32 C33 173.9(2) . . . . ?
F32 C32 C33 F33 2.5(3) . . . . ?
C31 C32 C33 F33 -176.1(2) . . . . ?
F32 C32 C33 C34 178.4(2) . . . . ?
C31 C32 C33 C34 -0.1(4) . . . . ?
F33 C33 C34 C35 177.55(19) . . . . ?
C32 C33 C34 C35 1.7(3) . . . . ?
F33 C33 C34 C341 0.0(3) . . . . ?
C32 C33 C34 C341 -175.9(2) . . . . ?
C33 C34 C35 F35 178.95(19) . . . . ?
C341 C34 C35 F35 -3.6(3) . . . . ?
C33 C34 C35 C36 -1.7(3) . . . . ?
C341 C34 C35 C36 175.8(2) . . . . ?
F35 C35 C36 F36 -0.5(3) . . . . ?
C34 C35 C36 F36 -179.94(19) . . . . ?
F35 C35 C36 C31 179.57(19) . . . . ?
C34 C35 C36 C31 0.2(3) . . . . ?
C32 C31 C36 F36 -178.56(18) . . . . ?
B1 C31 C36 F36 5.7(3) . . . . ?
C32 C31 C36 C35 1.3(3) . . . . ?
B1 C31 C36 C35 -174.4(2) . . . . ?
C35 C34 C341 C342 126.3(2) . . . . ?
C33 C34 C341 C342 -56.3(3) . . . . ?
C35 C34 C341 C346 -57.7(3) . . . . ?
C33 C34 C341 C346 119.6(3) . . . . ?
C346 C341 C342 F342 -179.6(2) . . . . ?
C34 C341 C342 F342 -3.4(3) . . . . ?
C346 C341 C342 C343 -0.5(3) . . . . ?
C34 C341 C342 C343 175.7(2) . . . . ?
F342 C342 C343 F343 1.2(3) . . . . ?
C341 C342 C343 F343 -178.0(2) . . . . ?
F342 C342 C343 C344 179.9(2) . . . . ?
C341 C342 C343 C344 0.8(4) . . . . ?
F343 C343 C344 F344 -1.3(4) . . . . ?
C342 C343 C344 F344 179.9(2) . . . . ?
F343 C343 C344 C345 177.9(2) . . . . ?
C342 C343 C344 C345 -0.8(4) . . . . ?
F344 C344 C345 F345 1.1(4) . . . . ?
C343 C344 C345 F345 -178.2(2) . . . . ?
F344 C344 C345 C346 179.8(2) . . . . ?
C343 C344 C345 C346 0.6(4) . . . . ?
F345 C345 C346 F346 0.3(4) . . . . ?
C344 C345 C346 F346 -178.5(2) . . . . ?
F345 C345 C346 C341 178.5(2) . . . . ?
C344 C345 C346 C341 -0.3(4) . . . . ?
C342 C341 C346 F346 178.37(19) . . . . ?
C34 C341 C346 F346 2.1(3) . . . . ?
C342 C341 C346 C345 0.2(3) . . . . ?
C34 C341 C346 C345 -176.0(2) . . . . ?
C11 B1 N4 C41 47(5) . . . . ?
C31 B1 N4 C41 171(91) . . . . ?
C21 B1 N4 C41 -74(5) . . . . ?
B1 N4 C41 C42 -153(9) . . . . ?
